data_2237593
loop_
_publ_author_name
'Liu, Yuan-Yuan'
'Xu, Guang-Hui'
'Li, Zheng-Jie'
'Xu, Hong-Yu'
'Gu, Chang-Qing'

_publ_section_title
;
 [2-Acetoxy-3-(naphthalen-1-yloxy)propyl](propan-2-yl)azanium chloride
 monohydrate
;
_journal_coeditor_code BQ2383
_journal_issue 4
_journal_name_full 'Acta Crystallographica Section E'
_journal_page_first o512
_journal_paper_doi 10.1107/S1600536813005515
_journal_volume 69
_journal_year 2013
_chemical_formula_iupac 'C18 H24 N O3 +, Cl -, H2 O'
_chemical_formula_moiety 'C18 H24 N O3 +, Cl -, H2 O'
_chemical_formula_sum 'C18 H26 Cl N O4'
_chemical_formula_weight 355.85
_chemical_name_systematic
;
[2-Acetoxy-3-(naphthalen-1-yloxy)propyl](propan-2-yl)azanium chloride
monohydrate
;
_space_group_IT_number 14
_symmetry_cell_setting monoclinic
_symmetry_space_group_name_Hall '-P 2ybc'
_symmetry_space_group_name_H-M 'P 1 21/c 1'
_atom_sites_solution_hydrogens geom
_atom_sites_solution_primary direct
_atom_sites_solution_secondary difmap
_audit_creation_method SHELXL-97
_cell_angle_alpha 90.00
_cell_angle_beta 93.23(3)
_cell_angle_gamma 90.00
_cell_formula_units_Z 4
_cell_length_a 15.559(3)
_cell_length_b 8.2120(16)
_cell_length_c 14.665(3)
_cell_measurement_reflns_used 25
_cell_measurement_temperature 293(2)
_cell_measurement_theta_max 13
_cell_measurement_theta_min 9
_cell_volume 1870.8(6)
_computing_cell_refinement 'CAD-4 Software (Enraf--Nonius, 1985)'
_computing_data_collection 'CAD-4 Software (Enraf--Nonius, 1985)'
_computing_data_reduction 'XCAD4 (Harms & Wocadlo, 1995)'
_computing_molecular_graphics 'SHELXTL (Sheldrick, 2008)'
_computing_publication_material 'SHELXTL (Sheldrick, 2008)'
_computing_structure_refinement 'SHELXL97 (Sheldrick, 2008)'
_computing_structure_solution 'SHELXS97 (Sheldrick, 2008)'
_diffrn_ambient_temperature 293(2)
_diffrn_measured_fraction_theta_full 0.999
_diffrn_measured_fraction_theta_max 0.999
_diffrn_measurement_device_type 'Enraf--Nonius CAD-4'
_diffrn_measurement_method \w/2\q
_diffrn_radiation_monochromator graphite
_diffrn_radiation_source 'fine-focus sealed tube'
_diffrn_radiation_type MoK\a
_diffrn_radiation_wavelength 0.71073
_diffrn_reflns_av_R_equivalents 0.0000
_diffrn_reflns_av_sigmaI/netI 0.0516
_diffrn_reflns_limit_h_max 18
_diffrn_reflns_limit_h_min -18
_diffrn_reflns_limit_k_max 9
_diffrn_reflns_limit_k_min 0
_diffrn_reflns_limit_l_max 17
_diffrn_reflns_limit_l_min 0
_diffrn_reflns_number 3424
_diffrn_reflns_theta_full 25.37
_diffrn_reflns_theta_max 25.37
_diffrn_reflns_theta_min 1.31
_diffrn_standards_decay_% 1
_diffrn_standards_interval_count 200
_diffrn_standards_interval_time 120
_diffrn_standards_number 3
_exptl_absorpt_coefficient_mu 0.225
_exptl_absorpt_correction_T_max 0.9779
_exptl_absorpt_correction_T_min 0.9357
_exptl_absorpt_correction_type psi-scan
_exptl_absorpt_process_details '(North <i>et al.</i>, 1968)'
_exptl_crystal_colour yellow
_exptl_crystal_density_diffrn 1.263
_exptl_crystal_density_method 'not measured'
_exptl_crystal_description block
_exptl_crystal_F_000 760
_exptl_crystal_size_max 0.30
_exptl_crystal_size_mid 0.20
_exptl_crystal_size_min 0.10
_refine_diff_density_max 0.602
_refine_diff_density_min -0.281
_refine_ls_extinction_method none
_refine_ls_goodness_of_fit_ref 0.993
_refine_ls_hydrogen_treatment constr
_refine_ls_matrix_type full
_refine_ls_number_parameters 219
_refine_ls_number_reflns 3424
_refine_ls_number_restraints 1
_refine_ls_restrained_S_all 0.993
_refine_ls_R_factor_all 0.1219
_refine_ls_R_factor_gt 0.0697
_refine_ls_shift/su_max 0.001
_refine_ls_shift/su_mean 0.000
_refine_ls_structure_factor_coef Fsqd
_refine_ls_weighting_details 'calc w=1/[\s^2^(Fo^2^)+(0.1097P)^2^+0.0000P] where P=(Fo^2^+2Fc^2^)/3'
_refine_ls_weighting_scheme calc
_refine_ls_wR_factor_gt 0.1727
_refine_ls_wR_factor_ref 0.1998
_reflns_number_gt 1948
_reflns_number_total 3424
_reflns_threshold_expression I>2sigma(I)
_cod_data_source_file bq2383.cif
_cod_data_source_block I
_cod_original_sg_symbol_H-M 'P 21/c'
_cod_database_code 2237593
_cod_database_fobs_code 2237593

loop_
_symmetry_equiv_pos_as_xyz
'x, y, z'
'-x, y+1/2, -z+1/2'
'-x, -y, -z'
'x, -y-1/2, z-1/2'

loop_
_atom_site_type_symbol
_atom_site_label
_atom_site_fract_x
_atom_site_fract_y
_atom_site_fract_z
_atom_site_U_iso_or_equiv
_atom_site_adp_type
_atom_site_calc_flag
_atom_site_refinement_flags
_atom_site_occupancy
_atom_site_symmetry_multiplicity
N N 0.40172(17) 0.4306(4) 0.60092(17) 0.0541(7) Uani d . 1 1
H H0A 0.3855 0.5068 0.5593 0.065 Uiso calc R 1 1
H H0B 0.4541 0.3943 0.5874 0.065 Uiso calc R 1 1
O O1 0.20414(15) 0.0867(3) 0.54378(16) 0.0606(7) Uani d . 1 1
C C1 0.0783(2) -0.0245(5) 0.5948(2) 0.0591(10) Uani d . 1 1
O O2 0.27260(14) 0.3625(3) 0.45087(15) 0.0553(6) Uani d . 1 1
C C2 0.0499(2) 0.1326(6) 0.6206(2) 0.0669(11) Uani d . 1 1
H H2A 0.0842 0.2231 0.6110 0.080 Uiso calc R 1 1
O O3 0.3081(2) 0.2709(4) 0.31387(19) 0.0930(10) Uani d U 1 1
C C3 -0.0272(3) 0.1522(7) 0.6592(3) 0.0810(13) Uani d . 1 1
H H3A -0.0450 0.2555 0.6758 0.097 Uiso calc R 1 1
C C4 -0.0788(3) 0.0189(9) 0.6735(3) 0.0974(17) Uani d . 1 1
H H4A -0.1314 0.0343 0.6993 0.117 Uiso calc R 1 1
C C5 -0.0547(3) -0.1334(8) 0.6510(3) 0.0886(15) Uani d . 1 1
H H5A -0.0908 -0.2206 0.6619 0.106 Uiso calc R 1 1
C C6 0.0248(3) -0.1623(6) 0.6110(3) 0.0714(12) Uani d . 1 1
C C7 0.0532(3) -0.3184(6) 0.5867(3) 0.0811(13) Uani d . 1 1
H H7A 0.0194 -0.4091 0.5972 0.097 Uiso calc R 1 1
C C8 0.1295(3) -0.3368(6) 0.5482(3) 0.0821(13) Uani d . 1 1
H H8A 0.1473 -0.4406 0.5322 0.099 Uiso calc R 1 1
C C9 0.1817(3) -0.2049(5) 0.5320(3) 0.0652(10) Uani d . 1 1
H H9A 0.2338 -0.2211 0.5052 0.078 Uiso calc R 1 1
C C10 0.1576(2) -0.0522(5) 0.5546(2) 0.0538(9) Uani d . 1 1
C C11 0.2810(2) 0.0738(5) 0.4924(3) 0.0592(9) Uani d . 1 1
H H11A 0.2657 0.0439 0.4296 0.071 Uiso calc R 1 1
H H11B 0.3192 -0.0088 0.5191 0.071 Uiso calc R 1 1
C C12 0.3240(2) 0.2361(4) 0.4961(2) 0.0537(9) Uani d . 1 1
H H12A 0.3791 0.2280 0.4672 0.064 Uiso calc R 1 1
C C13 0.3402(2) 0.2938(5) 0.5934(2) 0.0582(9) Uani d . 1 1
H H13A 0.2861 0.3276 0.6172 0.070 Uiso calc R 1 1
H H13B 0.3626 0.2039 0.6305 0.070 Uiso calc R 1 1
C C14 0.4085(2) 0.5085(5) 0.6944(2) 0.0603(10) Uani d . 1 1
H H14A 0.4113 0.4211 0.7400 0.072 Uiso calc R 1 1
C C15 0.4901(3) 0.6048(6) 0.7055(3) 0.1012(17) Uani d . 1 1
H H15A 0.4967 0.6463 0.7666 0.152 Uiso calc R 1 1
H H15B 0.4879 0.6939 0.6630 0.152 Uiso calc R 1 1
H H15C 0.5381 0.5359 0.6938 0.152 Uiso calc R 1 1
C C16 0.3301(3) 0.6086(6) 0.7096(3) 0.0930(15) Uani d . 1 1
H H16A 0.3348 0.6548 0.7698 0.140 Uiso calc R 1 1
H H16B 0.2798 0.5409 0.7035 0.140 Uiso calc R 1 1
H H16C 0.3255 0.6945 0.6652 0.140 Uiso calc R 1 1
C C17 0.2726(2) 0.3674(5) 0.3586(2) 0.0626(10) Uani d U 1 1
C C18 0.2213(3) 0.5119(6) 0.3213(3) 0.0890(14) Uani d . 1 1
H H18A 0.2218 0.5128 0.2559 0.134 Uiso calc R 1 1
H H18B 0.2465 0.6108 0.3453 0.134 Uiso calc R 1 1
H H18C 0.1630 0.5037 0.3391 0.134 Uiso calc R 1 1
Cl Cl 0.41641(6) 0.70545(13) 0.44852(7) 0.0688(4) Uani d . 1 1
O O1W 0.5140(4) 0.0297(9) 0.4132(5) 0.252(3) Uani d . 1 1
H H1WB 0.5328 -0.0674 0.4172 0.302 Uiso d R 1 1
H H1WA 0.5574 0.0922 0.4113 0.302 Uiso d R 1 1

loop_
_atom_site_aniso_label
_atom_site_aniso_U_11
_atom_site_aniso_U_22
_atom_site_aniso_U_33
_atom_site_aniso_U_12
_atom_site_aniso_U_13
_atom_site_aniso_U_23
N 0.0495(16) 0.0682(19) 0.0441(15) -0.0011(15) -0.0008(12) -0.0002(14)
O1 0.0526(14) 0.0639(16) 0.0663(16) -0.0022(13) 0.0111(12) -0.0077(13)
C1 0.050(2) 0.085(3) 0.0401(18) 0.002(2) -0.0130(16) 0.0034(18)
O2 0.0534(14) 0.0682(16) 0.0438(13) 0.0015(12) -0.0022(10) -0.0029(11)
C2 0.054(2) 0.090(3) 0.056(2) 0.002(2) -0.0078(17) -0.008(2)
O3 0.110(3) 0.121(3) 0.0496(16) 0.022(2) 0.0121(16) -0.0121(17)
C3 0.056(3) 0.122(4) 0.064(3) 0.021(3) -0.004(2) -0.008(3)
C4 0.058(3) 0.165(6) 0.069(3) 0.010(4) 0.007(2) 0.010(3)
C5 0.056(3) 0.138(5) 0.071(3) -0.019(3) -0.004(2) 0.019(3)
C6 0.053(2) 0.106(4) 0.054(2) -0.012(2) -0.0072(17) 0.018(2)
C7 0.086(3) 0.082(3) 0.074(3) -0.021(3) -0.010(2) 0.018(2)
C8 0.089(3) 0.074(3) 0.082(3) -0.001(3) -0.008(3) 0.008(2)
C9 0.061(2) 0.072(3) 0.061(2) -0.003(2) -0.0072(18) 0.001(2)
C10 0.0479(19) 0.066(3) 0.0473(19) -0.0038(19) -0.0015(15) -0.0021(17)
C11 0.051(2) 0.063(2) 0.063(2) -0.0006(18) 0.0019(17) -0.0068(18)
C12 0.0424(18) 0.066(2) 0.053(2) 0.0026(17) 0.0037(15) 0.0012(17)
C13 0.059(2) 0.067(2) 0.049(2) -0.008(2) -0.0005(16) -0.0014(18)
C14 0.064(2) 0.076(3) 0.0399(18) -0.002(2) -0.0031(16) -0.0029(18)
C15 0.100(4) 0.113(4) 0.090(3) -0.035(3) 0.004(3) -0.036(3)
C16 0.090(3) 0.108(4) 0.079(3) 0.028(3) -0.009(2) -0.027(3)
C17 0.058(2) 0.081(3) 0.049(2) -0.016(2) -0.0001(17) 0.001(2)
C18 0.093(3) 0.099(3) 0.073(3) -0.012(3) -0.021(2) 0.016(3)
Cl 0.0648(6) 0.0687(7) 0.0732(7) 0.0056(5) 0.0059(5) 0.0091(5)
O1W 0.240(7) 0.227(7) 0.286(8) -0.022(6) -0.014(7) 0.026(6)

loop_
_atom_type_symbol
_atom_type_description
_atom_type_scat_dispersion_real
_atom_type_scat_dispersion_imag
_atom_type_scat_source
C C 0.0033 0.0016 'International Tables Vol C Tables 4.2.6.8 and 6.1.1.4'
H H 0.0000 0.0000 'International Tables Vol C Tables 4.2.6.8 and 6.1.1.4'
N N 0.0061 0.0033 'International Tables Vol C Tables 4.2.6.8 and 6.1.1.4'
O O 0.0106 0.0060 'International Tables Vol C Tables 4.2.6.8 and 6.1.1.4'
Cl Cl 0.1484 0.1585 'International Tables Vol C Tables 4.2.6.8 and 6.1.1.4'

loop_
_geom_angle_atom_site_label_1
_geom_angle_atom_site_label_2
_geom_angle_atom_site_label_3
_geom_angle
C13 N C14 113.7(3)
C13 N H0A 108.8
C14 N H0A 108.8
C13 N H0B 108.8
C14 N H0B 108.8
H0A N H0B 107.7
C10 O1 C11 117.2(3)
C10 C1 C2 123.2(4)
C10 C1 C6 118.1(4)
C2 C1 C6 118.7(4)
C17 O2 C12 116.6(3)
C3 C2 C1 120.7(4)
C3 C2 H2A 119.6
C1 C2 H2A 119.6
C2 C3 C4 120.2(5)
C2 C3 H3A 119.9
C4 C3 H3A 119.9
C5 C4 C3 121.6(5)
C5 C4 H4A 119.2
C3 C4 H4A 119.2
C4 C5 C6 121.0(5)
C4 C5 H5A 119.5
C6 C5 H5A 119.5
C7 C6 C5 123.4(5)
C7 C6 C1 118.9(4)
C5 C6 C1 117.7(5)
C8 C7 C6 120.2(4)
C8 C7 H7A 119.9
C6 C7 H7A 119.9
C7 C8 C9 121.5(5)
C7 C8 H8A 119.3
C9 C8 H8A 119.3
C10 C9 C8 120.7(4)
C10 C9 H9A 119.7
C8 C9 H9A 119.7
C9 C10 O1 126.1(3)
C9 C10 C1 120.7(4)
O1 C10 C1 113.2(3)
O1 C11 C12 107.3(3)
O1 C11 H11A 110.3
C12 C11 H11A 110.3
O1 C11 H11B 110.3
C12 C11 H11B 110.3
H11A C11 H11B 108.5
O2 C12 C11 112.9(3)
O2 C12 C13 105.5(3)
C11 C12 C13 111.4(3)
O2 C12 H12A 109.0
C11 C12 H12A 109.0
C13 C12 H12A 109.0
N C13 C12 112.5(3)
N C13 H13A 109.1
C12 C13 H13A 109.1
N C13 H13B 109.1
C12 C13 H13B 109.1
H13A C13 H13B 107.8
C15 C14 C16 112.7(4)
C15 C14 N 109.7(3)
C16 C14 N 110.6(3)
C15 C14 H14A 107.9
C16 C14 H14A 107.9
N C14 H14A 107.9
C14 C15 H15A 109.5
C14 C15 H15B 109.5
H15A C15 H15B 109.5
C14 C15 H15C 109.5
H15A C15 H15C 109.5
H15B C15 H15C 109.5
C14 C16 H16A 109.5
C14 C16 H16B 109.5
H16A C16 H16B 109.5
C14 C16 H16C 109.5
H16A C16 H16C 109.5
H16B C16 H16C 109.5
O3 C17 O2 124.0(4)
O3 C17 C18 125.2(4)
O2 C17 C18 110.8(4)
C17 C18 H18A 109.5
C17 C18 H18B 109.5
H18A C18 H18B 109.5
C17 C18 H18C 109.5
H18A C18 H18C 109.5
H18B C18 H18C 109.5
H1WB O1W H1WA 107.3

loop_
_geom_bond_atom_site_label_1
_geom_bond_atom_site_label_2
_geom_bond_distance
N C13 1.476(4)
N C14 1.511(4)
N H0A 0.9000
N H0B 0.9000
O1 C10 1.365(4)
O1 C11 1.452(4)
C1 C10 1.416(5)
C1 C2 1.422(5)
C1 C6 1.432(5)
O2 C17 1.353(4)
O2 C12 1.448(4)
C2 C3 1.364(5)
C2 H2A 0.9300
O3 C17 1.186(5)
C3 C4 1.380(7)
C3 H3A 0.9300
C4 C5 1.352(7)
C4 H4A 0.9300
C5 C6 1.419(6)
C5 H5A 0.9300
C6 C7 1.409(6)
C7 C8 1.351(6)
C7 H7A 0.9300
C8 C9 1.382(6)
C8 H8A 0.9300
C9 C10 1.355(5)
C9 H9A 0.9300
C11 C12 1.491(5)
C11 H11A 0.9700
C11 H11B 0.9700
C12 C13 1.511(5)
C12 H12A 0.9800
C13 H13A 0.9700
C13 H13B 0.9700
C14 C15 1.498(5)
C14 C16 1.498(5)
C14 H14A 0.9800
C15 H15A 0.9600
C15 H15B 0.9600
C15 H15C 0.9600
C16 H16A 0.9600
C16 H16B 0.9600
C16 H16C 0.9600
C17 C18 1.515(6)
C18 H18A 0.9600
C18 H18B 0.9600
C18 H18C 0.9600
O1W H1WB 0.8500
O1W H1WA 0.8500

loop_
_geom_hbond_atom_site_label_D
_geom_hbond_atom_site_label_H
_geom_hbond_atom_site_label_A
_geom_hbond_site_symmetry_A
_geom_hbond_distance_DH
_geom_hbond_distance_HA
_geom_hbond_distance_DA
_geom_hbond_angle_DHA
_geom_hbond_publ_flag
N H0A Cl . 0.90 2.37 3.194(3) 152 yes
N H0A O2 . 0.90 2.59 2.948(3) 105 yes
C15 H15B O1W 3_666 0.9600 2.5300 3.469(9) 166.00 yes

loop_
_geom_torsion_atom_site_label_1
_geom_torsion_atom_site_label_2
_geom_torsion_atom_site_label_3
_geom_torsion_atom_site_label_4
_geom_torsion
C10 C1 C2 C3 -179.9(3)
C6 C1 C2 C3 -0.6(5)
C1 C2 C3 C4 -0.1(6)
C2 C3 C4 C5 0.7(7)
C3 C4 C5 C6 -0.4(7)
C4 C5 C6 C7 179.6(4)
C4 C5 C6 C1 -0.4(6)
C10 C1 C6 C7 0.2(5)
C2 C1 C6 C7 -179.1(3)
C10 C1 C6 C5 -179.8(3)
C2 C1 C6 C5 0.9(5)
C5 C6 C7 C8 179.5(4)
C1 C6 C7 C8 -0.5(6)
C6 C7 C8 C9 0.3(6)
C7 C8 C9 C10 0.1(6)
C8 C9 C10 O1 178.6(3)
C8 C9 C10 C1 -0.4(5)
C11 O1 C10 C9 8.8(5)
C11 O1 C10 C1 -172.2(3)
C2 C1 C10 C9 179.6(3)
C6 C1 C10 C9 0.2(5)
C2 C1 C10 O1 0.4(5)
C6 C1 C10 O1 -178.9(3)
C10 O1 C11 C12 -175.7(3)
C17 O2 C12 C11 -78.9(4)
C17 O2 C12 C13 159.2(3)
O1 C11 C12 O2 -64.4(4)
O1 C11 C12 C13 54.0(4)
C14 N C13 C12 170.7(3)
O2 C12 C13 N -72.0(3)
C11 C12 C13 N 165.1(3)
C13 N C14 C15 161.4(4)
C13 N C14 C16 -73.6(4)
C12 O2 C17 O3 4.0(5)
C12 O2 C17 C18 -176.2(3)
